data_4038138
loop_
_publ_author_name
'Yuan, Yang'
'Chen, Bo'
'Zhang, Youcan'
'Wu, Xiao-Feng'

_publ_section_title
;
 Pd/C-Catalyzed Carbonylative Synthesis of \a-Carbonyl-\a'-Amide
 Sulfoxonium Ylides from Azides.
;
_journal_name_full 'The Journal of organic chemistry'
_journal_paper_doi 10.1021/acs.joc.0c00273
_journal_year 2020
_chemical_formula_sum 'C12 H15 N O4 S'
_chemical_formula_weight 269.31
_space_group_crystal_system monoclinic
_space_group_IT_number 14
_space_group_name_Hall '-P 2yn'
_space_group_name_H-M_alt 'P 1 21/n 1'
_atom_sites_solution_hydrogens mixed
_audit_creation_method SHELXL-2014/7
_cell_angle_alpha 90
_cell_angle_beta 117.6173(19)
_cell_angle_gamma 90
_cell_formula_units_Z 8
_cell_length_a 15.8628(9)
_cell_length_b 10.9634(6)
_cell_length_c 16.5749(9)
_cell_measurement_reflns_used 9914
_cell_measurement_temperature 150(2)
_cell_measurement_theta_max 30.48
_cell_measurement_theta_min 2.43
_cell_volume 2554.1(2)
_computing_cell_refinement 'SAINT (Bruker, 2013)'
_computing_data_collection 'APEX2 (Bruker, 2014)'
_computing_data_reduction SAINT
_computing_structure_refinement 'SHELXL-2014/7 (Sheldrick, 2015)'
_computing_structure_solution 'SHELXS-97 (Sheldrick, 2008)'
_diffrn_ambient_temperature 150(2)
_diffrn_detector_area_resol_mean 8.3333
_diffrn_measured_fraction_theta_full 0.999
_diffrn_measured_fraction_theta_max 1.000
_diffrn_measurement_device_type 'Bruker APEX-II CCD'
_diffrn_measurement_method '\w scans'
_diffrn_radiation_type MoK\a
_diffrn_radiation_wavelength 0.71073
_diffrn_reflns_av_R_equivalents 0.0272
_diffrn_reflns_av_unetI/netI 0.0185
_diffrn_reflns_Laue_measured_fraction_full 0.999
_diffrn_reflns_Laue_measured_fraction_max 1.000
_diffrn_reflns_limit_h_max 20
_diffrn_reflns_limit_h_min -19
_diffrn_reflns_limit_k_max 14
_diffrn_reflns_limit_k_min -14
_diffrn_reflns_limit_l_max 21
_diffrn_reflns_limit_l_min -21
_diffrn_reflns_number 41588
_diffrn_reflns_point_group_measured_fraction_full 0.999
_diffrn_reflns_point_group_measured_fraction_max 1.000
_diffrn_reflns_theta_full 25.242
_diffrn_reflns_theta_max 27.999
_diffrn_reflns_theta_min 1.469
_diffrn_source 'fine-focus sealed tube'
_exptl_absorpt_coefficient_mu 0.260
_exptl_absorpt_correction_T_max 0.96
_exptl_absorpt_correction_T_min 0.90
_exptl_absorpt_correction_type multi-scan
_exptl_absorpt_process_details 'SADABS (Bruker, 2014)'
_exptl_crystal_colour colourless
_exptl_crystal_density_diffrn 1.401
_exptl_crystal_description prism
_exptl_crystal_F_000 1136
_exptl_crystal_size_max 0.432
_exptl_crystal_size_mid 0.382
_exptl_crystal_size_min 0.180
_refine_diff_density_max 0.405
_refine_diff_density_min -0.312
_refine_diff_density_rms 0.052
_refine_ls_extinction_method none
_refine_ls_goodness_of_fit_ref 1.068
_refine_ls_hydrogen_treatment mixed
_refine_ls_matrix_type full
_refine_ls_number_parameters 339
_refine_ls_number_reflns 6172
_refine_ls_number_restraints 0
_refine_ls_restrained_S_all 1.068
_refine_ls_R_factor_all 0.0428
_refine_ls_R_factor_gt 0.0351
_refine_ls_shift/su_max 0.001
_refine_ls_shift/su_mean 0.000
_refine_ls_structure_factor_coef Fsqd
_refine_ls_weighting_details 'w=1/[\s^2^(Fo^2^)+(0.0504P)^2^+0.9869P] where P=(Fo^2^+2Fc^2^)/3'
_refine_ls_weighting_scheme calc
_refine_ls_wR_factor_gt 0.0912
_refine_ls_wR_factor_ref 0.0986
_reflns_Friedel_coverage 0.000
_reflns_number_gt 5292
_reflns_number_total 6172
_reflns_threshold_expression 'I > 2\s(I)'
_cod_data_source_file jo0c00273_si_002.cif
_cod_data_source_block AX1838
_cod_original_sg_symbol_H-M 'P 21/n'
_cod_database_code 4038138
_shelx_shelxl_version_number 2014/7
_shelx_space_group_comment
;
The symmetry employed for this shelxl refinement is uniquely defined
by the following loop, which should always be used as a source of
symmetry information in preference to the above space-group names.
They are only intended as comments.
;

loop_
_space_group_symop_operation_xyz
'x, y, z'
'-x+1/2, y+1/2, -z+1/2'
'-x, -y, -z'
'x-1/2, -y-1/2, z-1/2'

loop_
_atom_site_label
_atom_site_type_symbol
_atom_site_fract_x
_atom_site_fract_y
_atom_site_fract_z
_atom_site_U_iso_or_equiv
_atom_site_adp_type
_atom_site_occupancy
_atom_site_site_symmetry_order
_atom_site_calc_flag
_atom_site_refinement_flags_posn
_atom_site_refinement_flags_adp
_atom_site_refinement_flags_occupancy
_atom_site_disorder_assembly
_atom_site_disorder_group
C1 C 0.69245(9) 0.63574(12) 0.88735(9) 0.0217(3) Uani 1 1 d . . . . .
C2 C 0.74298(9) 0.72565(12) 0.95876(9) 0.0223(3) Uani 1 1 d . . . . .
C3 C 0.71065(10) 0.76604(13) 1.02215(9) 0.0250(3) Uani 1 1 d . . . . .
C4 C 0.72876(13) 0.91177(17) 1.13532(12) 0.0413(4) Uani 1 1 d . . . . .
H4A H 0.6597 0.9168 1.1123 0.062 Uiso 1 1 calc R U . . .
H4B H 0.7573 0.9921 1.1574 0.062 Uiso 1 1 calc R U . . .
H4C H 0.7555 0.8528 1.1854 0.062 Uiso 1 1 calc R U . . .
C5 C 0.91325(11) 0.86478(15) 1.05186(10) 0.0318(3) Uani 1 1 d . . . . .
H5A H 0.9743 0.8798 1.0523 0.048 Uiso 1 1 calc R U . . .
H5B H 0.9231 0.8118 1.1031 0.048 Uiso 1 1 calc R U . . .
H5C H 0.8858 0.9425 1.0574 0.048 Uiso 1 1 calc R U . . .
C6 C 0.90849(10) 0.67555(14) 0.94336(11) 0.0288(3) Uani 1 1 d . . . . .
H6A H 0.8764 0.6346 0.8842 0.043 Uiso 1 1 calc R U . . .
H6B H 0.9214 0.6163 0.9920 0.043 Uiso 1 1 calc R U . . .
H6C H 0.9686 0.7108 0.9511 0.043 Uiso 1 1 calc R U . . .
C7 C 0.55769(9) 0.48770(12) 0.83419(9) 0.0222(3) Uani 1 1 d . . . . .
C8 C 0.55237(10) 0.45448(13) 0.75054(9) 0.0260(3) Uani 1 1 d . . . . .
H8 H 0.5960 0.4871 0.7319 0.031 Uiso 1 1 calc R U . . .
C9 C 0.48207(11) 0.37276(14) 0.69489(10) 0.0309(3) Uani 1 1 d . . . . .
H9 H 0.4780 0.3503 0.6379 0.037 Uiso 1 1 calc R U . . .
C10 C 0.41807(11) 0.32374(14) 0.72102(11) 0.0333(3) Uani 1 1 d . . . . .
H10 H 0.3708 0.2678 0.6825 0.040 Uiso 1 1 calc R U . . .
C11 C 0.42369(11) 0.35712(14) 0.80379(11) 0.0319(3) Uani 1 1 d . . . . .
H11 H 0.3801 0.3238 0.8223 0.038 Uiso 1 1 calc R U . . .
C12 C 0.49227(10) 0.43869(14) 0.85965(10) 0.0273(3) Uani 1 1 d . . . . .
H12 H 0.4950 0.4617 0.9161 0.033 Uiso 1 1 calc R U . . .
C13 C 0.82866(9) 0.39038(12) 0.03745(9) 0.0211(3) Uani 1 1 d . . . . .
C14 C 0.75964(9) 0.29906(12) -0.01993(9) 0.0213(3) Uani 1 1 d . . . . .
C15 C 0.68073(10) 0.25921(13) -0.00623(9) 0.0241(3) Uani 1 1 d . . . . .
C16 C 0.55327(12) 0.12066(17) -0.04517(13) 0.0409(4) Uani 1 1 d . . . . .
H16A H 0.5738 0.0848 0.0152 0.061 Uiso 1 1 calc R U . . .
H16B H 0.5181 0.0596 -0.0920 0.061 Uiso 1 1 calc R U . . .
H16C H 0.5120 0.1909 -0.0529 0.061 Uiso 1 1 calc R U . . .
C17 C 0.81600(11) 0.33951(14) -0.15697(10) 0.0301(3) Uani 1 1 d . . . . .
H17A H 0.8738 0.3857 -0.1188 0.045 Uiso 1 1 calc R U . . .
H17B H 0.7616 0.3953 -0.1833 0.045 Uiso 1 1 calc R U . . .
H17C H 0.8234 0.2990 -0.2060 0.045 Uiso 1 1 calc R U . . .
C18 C 0.70296(10) 0.14416(15) -0.17516(10) 0.0301(3) Uani 1 1 d . . . . .
H18A H 0.7208 0.1200 -0.2221 0.045 Uiso 1 1 calc R U . . .
H18B H 0.6454 0.1946 -0.2027 0.045 Uiso 1 1 calc R U . . .
H18C H 0.6907 0.0711 -0.1482 0.045 Uiso 1 1 calc R U . . .
C19 C 0.86649(10) 0.52890(12) 0.16875(9) 0.0232(3) Uani 1 1 d . . . . .
C20 C 0.82474(11) 0.58321(14) 0.21736(10) 0.0301(3) Uani 1 1 d . . . . .
H20 H 0.7597 0.5676 0.2003 0.036 Uiso 1 1 calc R U . . .
C21 C 0.87665(13) 0.65976(15) 0.29026(11) 0.0373(4) Uani 1 1 d . . . . .
H21 H 0.8472 0.6959 0.3229 0.045 Uiso 1 1 calc R U . . .
C22 C 0.97143(13) 0.68367(16) 0.31571(11) 0.0398(4) Uani 1 1 d . . . . .
H22 H 1.0071 0.7366 0.3654 0.048 Uiso 1 1 calc R U . . .
C23 C 1.01350(13) 0.62960(17) 0.26807(11) 0.0408(4) Uani 1 1 d . . . . .
H23 H 1.0786 0.6454 0.2856 0.049 Uiso 1 1 calc R U . . .
C24 C 0.96212(11) 0.55210(15) 0.19458(10) 0.0325(3) Uani 1 1 d . . . . .
H24 H 0.9920 0.5155 0.1625 0.039 Uiso 1 1 calc R U . . .
H1 H 0.6218(14) 0.5860(18) 0.9452(14) 0.043(5) Uiso 1 1 d . . . . .
H2 H 0.7548(13) 0.4313(17) 0.0932(12) 0.033(5) Uiso 1 1 d . . . . .
N1 N 0.62517(8) 0.56893(11) 0.89661(8) 0.0231(2) Uani 1 1 d . . . . .
N2 N 0.80792(8) 0.45043(11) 0.09789(8) 0.0232(2) Uani 1 1 d . . . . .
O1 O 0.71052(7) 0.62257(10) 0.82265(7) 0.0279(2) Uani 1 1 d . . . . .
O2 O 0.65167(7) 0.71308(10) 1.03760(7) 0.0290(2) Uani 1 1 d . . . . .
O3 O 0.74907(8) 0.87288(11) 1.06298(8) 0.0376(3) Uani 1 1 d . . . . .
O4 O 0.81025(8) 0.87717(10) 0.87329(7) 0.0336(2) Uani 1 1 d . . . . .
O5 O 0.90228(7) 0.41033(9) 0.03126(7) 0.0269(2) Uani 1 1 d . . . . .
O6 O 0.65586(7) 0.30906(10) 0.04554(7) 0.0302(2) Uani 1 1 d . . . . .
O7 O 0.63534(8) 0.15981(11) -0.05380(8) 0.0370(3) Uani 1 1 d . . . . .
O8 O 0.88012(7) 0.15136(9) -0.04556(7) 0.0284(2) Uani 1 1 d . . . . .
S1 S 0.83456(2) 0.79290(3) 0.94849(2) 0.02234(9) Uani 1 1 d . . . . .
S2 S 0.79650(2) 0.22849(3) -0.08978(2) 0.02102(9) Uani 1 1 d . . . . .

loop_
_atom_site_aniso_label
_atom_site_aniso_U_11
_atom_site_aniso_U_22
_atom_site_aniso_U_33
_atom_site_aniso_U_23
_atom_site_aniso_U_13
_atom_site_aniso_U_12
C1 0.0197(6) 0.0217(6) 0.0213(6) 0.0019(5) 0.0074(5) 0.0030(5)
C2 0.0197(6) 0.0230(7) 0.0232(6) -0.0005(5) 0.0092(5) -0.0006(5)
C3 0.0212(6) 0.0268(7) 0.0233(7) -0.0023(5) 0.0073(5) 0.0010(5)
C4 0.0439(9) 0.0422(10) 0.0433(9) -0.0209(8) 0.0248(8) -0.0065(8)
C5 0.0261(7) 0.0343(8) 0.0312(8) -0.0072(6) 0.0100(6) -0.0084(6)
C6 0.0246(7) 0.0278(7) 0.0360(8) 0.0002(6) 0.0156(6) 0.0019(6)
C7 0.0215(6) 0.0195(6) 0.0217(6) -0.0002(5) 0.0066(5) 0.0018(5)
C8 0.0260(7) 0.0270(7) 0.0241(7) -0.0013(6) 0.0109(5) 0.0018(6)
C9 0.0330(8) 0.0301(8) 0.0239(7) -0.0059(6) 0.0083(6) 0.0033(6)
C10 0.0284(7) 0.0274(8) 0.0350(8) -0.0080(6) 0.0068(6) -0.0035(6)
C11 0.0263(7) 0.0298(8) 0.0383(8) -0.0029(7) 0.0138(6) -0.0056(6)
C12 0.0272(7) 0.0293(7) 0.0246(7) -0.0034(6) 0.0113(6) -0.0022(6)
C13 0.0223(6) 0.0198(6) 0.0197(6) 0.0034(5) 0.0085(5) 0.0025(5)
C14 0.0230(6) 0.0216(6) 0.0204(6) -0.0011(5) 0.0110(5) 0.0002(5)
C15 0.0249(7) 0.0249(7) 0.0217(6) 0.0020(5) 0.0101(5) -0.0018(5)
C16 0.0389(9) 0.0429(10) 0.0469(10) -0.0058(8) 0.0249(8) -0.0178(8)
C17 0.0379(8) 0.0311(8) 0.0264(7) 0.0029(6) 0.0192(6) 0.0022(6)
C18 0.0273(7) 0.0338(8) 0.0259(7) -0.0091(6) 0.0095(6) -0.0024(6)
C19 0.0281(7) 0.0199(6) 0.0195(6) 0.0014(5) 0.0092(5) -0.0007(5)
C20 0.0341(8) 0.0291(8) 0.0268(7) -0.0019(6) 0.0138(6) 0.0025(6)
C21 0.0552(10) 0.0306(8) 0.0284(8) -0.0061(6) 0.0212(7) 0.0004(7)
C22 0.0555(11) 0.0325(9) 0.0252(7) -0.0066(6) 0.0135(7) -0.0155(8)
C23 0.0411(9) 0.0455(10) 0.0308(8) -0.0053(7) 0.0125(7) -0.0197(8)
C24 0.0330(8) 0.0373(8) 0.0280(7) -0.0050(6) 0.0148(6) -0.0084(7)
N1 0.0237(6) 0.0255(6) 0.0192(5) -0.0029(5) 0.0091(4) -0.0035(5)
N2 0.0213(6) 0.0257(6) 0.0228(6) -0.0035(5) 0.0104(5) -0.0013(5)
O1 0.0297(5) 0.0313(6) 0.0266(5) -0.0039(4) 0.0165(4) -0.0039(4)
O2 0.0272(5) 0.0357(6) 0.0260(5) -0.0074(4) 0.0140(4) -0.0053(4)
O3 0.0407(6) 0.0335(6) 0.0483(7) -0.0182(5) 0.0287(6) -0.0107(5)
O4 0.0416(6) 0.0259(5) 0.0319(6) 0.0076(4) 0.0159(5) -0.0010(5)
O5 0.0266(5) 0.0282(5) 0.0296(5) -0.0038(4) 0.0162(4) -0.0039(4)
O6 0.0295(5) 0.0369(6) 0.0292(5) -0.0049(4) 0.0178(4) -0.0067(4)
O7 0.0410(6) 0.0339(6) 0.0458(7) -0.0130(5) 0.0284(5) -0.0166(5)
O8 0.0247(5) 0.0247(5) 0.0322(5) 0.0003(4) 0.0100(4) 0.0055(4)
S1 0.02240(17) 0.01996(17) 0.02356(17) 0.00106(12) 0.00972(13) -0.00075(12)
S2 0.02105(16) 0.02061(17) 0.02042(16) -0.00065(12) 0.00879(13) 0.00171(12)

loop_
_atom_type_symbol
_atom_type_description
_atom_type_scat_dispersion_real
_atom_type_scat_dispersion_imag
_atom_type_scat_source
C C 0.0033 0.0016 'International Tables Vol C Tables 4.2.6.8 and 6.1.1.4'
H H 0.0000 0.0000 'International Tables Vol C Tables 4.2.6.8 and 6.1.1.4'
N N 0.0061 0.0033 'International Tables Vol C Tables 4.2.6.8 and 6.1.1.4'
O O 0.0106 0.0060 'International Tables Vol C Tables 4.2.6.8 and 6.1.1.4'
S S 0.1246 0.1234 'International Tables Vol C Tables 4.2.6.8 and 6.1.1.4'

loop_
_geom_angle_atom_site_label_1
_geom_angle_atom_site_label_2
_geom_angle_atom_site_label_3
_geom_angle
_geom_angle_site_symmetry_1
_geom_angle_site_symmetry_3
_geom_angle_publ_flag
O1 C1 N1 122.87(13) . . ?
O1 C1 C2 121.27(12) . . ?
N1 C1 C2 115.86(12) . . ?
C3 C2 C1 123.56(12) . . ?
C3 C2 S1 123.30(11) . . ?
C1 C2 S1 112.54(10) . . ?
O2 C3 O3 121.21(13) . . ?
O2 C3 C2 124.97(13) . . ?
O3 C3 C2 113.78(12) . . ?
O3 C4 H4A 109.5 . . ?
O3 C4 H4B 109.5 . . ?
H4A C4 H4B 109.5 . . ?
O3 C4 H4C 109.5 . . ?
H4A C4 H4C 109.5 . . ?
H4B C4 H4C 109.5 . . ?
S1 C5 H5A 109.5 . . ?
S1 C5 H5B 109.5 . . ?
H5A C5 H5B 109.5 . . ?
S1 C5 H5C 109.5 . . ?
H5A C5 H5C 109.5 . . ?
H5B C5 H5C 109.5 . . ?
S1 C6 H6A 109.5 . . ?
S1 C6 H6B 109.5 . . ?
H6A C6 H6B 109.5 . . ?
S1 C6 H6C 109.5 . . ?
H6A C6 H6C 109.5 . . ?
H6B C6 H6C 109.5 . . ?
C12 C7 C8 119.20(13) . . ?
C12 C7 N1 116.09(12) . . ?
C8 C7 N1 124.71(13) . . ?
C9 C8 C7 119.06(14) . . ?
C9 C8 H8 120.5 . . ?
C7 C8 H8 120.5 . . ?
C10 C9 C8 121.37(14) . . ?
C10 C9 H9 119.3 . . ?
C8 C9 H9 119.3 . . ?
C11 C10 C9 119.25(14) . . ?
C11 C10 H10 120.4 . . ?
C9 C10 H10 120.4 . . ?
C12 C11 C10 120.35(14) . . ?
C12 C11 H11 119.8 . . ?
C10 C11 H11 119.8 . . ?
C11 C12 C7 120.77(14) . . ?
C11 C12 H12 119.6 . . ?
C7 C12 H12 119.6 . . ?
O5 C13 N2 122.33(13) . . ?
O5 C13 C14 121.16(12) . . ?
N2 C13 C14 116.50(12) . . ?
C15 C14 C13 123.27(12) . . ?
C15 C14 S2 124.48(10) . . ?
C13 C14 S2 111.28(10) . . ?
O6 C15 O7 120.92(13) . . ?
O6 C15 C14 124.07(13) . . ?
O7 C15 C14 115.00(12) . . ?
O7 C16 H16A 109.5 . . ?
O7 C16 H16B 109.5 . . ?
H16A C16 H16B 109.5 . . ?
O7 C16 H16C 109.5 . . ?
H16A C16 H16C 109.5 . . ?
H16B C16 H16C 109.5 . . ?
S2 C17 H17A 109.5 . . ?
S2 C17 H17B 109.5 . . ?
H17A C17 H17B 109.5 . . ?
S2 C17 H17C 109.5 . . ?
H17A C17 H17C 109.5 . . ?
H17B C17 H17C 109.5 . . ?
S2 C18 H18A 109.5 . . ?
S2 C18 H18B 109.5 . . ?
H18A C18 H18B 109.5 . . ?
S2 C18 H18C 109.5 . . ?
H18A C18 H18C 109.5 . . ?
H18B C18 H18C 109.5 . . ?
C20 C19 C24 119.06(13) . . ?
C20 C19 N2 116.01(13) . . ?
C24 C19 N2 124.90(13) . . ?
C21 C20 C19 120.93(15) . . ?
C21 C20 H20 119.5 . . ?
C19 C20 H20 119.5 . . ?
C22 C21 C20 120.17(15) . . ?
C22 C21 H21 119.9 . . ?
C20 C21 H21 119.9 . . ?
C23 C22 C21 119.23(15) . . ?
C23 C22 H22 120.4 . . ?
C21 C22 H22 120.4 . . ?
C22 C23 C24 121.23(16) . . ?
C22 C23 H23 119.4 . . ?
C24 C23 H23 119.4 . . ?
C19 C24 C23 119.37(15) . . ?
C19 C24 H24 120.3 . . ?
C23 C24 H24 120.3 . . ?
C1 N1 C7 128.80(12) . . ?
C1 N1 H1 112.7(14) . . ?
C7 N1 H1 118.2(14) . . ?
C13 N2 C19 128.34(12) . . ?
C13 N2 H2 112.8(13) . . ?
C19 N2 H2 118.6(13) . . ?
C3 O3 C4 116.79(13) . . ?
C15 O7 C16 116.57(12) . . ?
O4 S1 C2 117.43(7) . . ?
O4 S1 C6 109.85(7) . . ?
C2 S1 C6 107.73(7) . . ?
O4 S1 C5 109.58(7) . . ?
C2 S1 C5 110.29(7) . . ?
C6 S1 C5 100.64(8) . . ?
O8 S2 C14 116.21(6) . . ?
O8 S2 C18 109.36(7) . . ?
C14 S2 C18 110.90(7) . . ?
O8 S2 C17 109.42(7) . . ?
C14 S2 C17 109.26(7) . . ?
C18 S2 C17 100.54(8) . . ?

loop_
_geom_bond_atom_site_label_1
_geom_bond_atom_site_label_2
_geom_bond_distance
_geom_bond_site_symmetry_2
_geom_bond_publ_flag
C1 O1 1.2402(17) . ?
C1 N1 1.3604(18) . ?
C1 C2 1.4614(19) . ?
C2 C3 1.4362(19) . ?
C2 S1 1.7067(14) . ?
C3 O2 1.2247(17) . ?
C3 O3 1.3487(18) . ?
C4 O3 1.4426(19) . ?
C4 H4A 0.9800 . ?
C4 H4B 0.9800 . ?
C4 H4C 0.9800 . ?
C5 S1 1.7696(15) . ?
C5 H5A 0.9800 . ?
C5 H5B 0.9800 . ?
C5 H5C 0.9800 . ?
C6 S1 1.7693(15) . ?
C6 H6A 0.9800 . ?
C6 H6B 0.9800 . ?
C6 H6C 0.9800 . ?
C7 C12 1.396(2) . ?
C7 C8 1.3977(19) . ?
C7 N1 1.4080(17) . ?
C8 C9 1.394(2) . ?
C8 H8 0.9500 . ?
C9 C10 1.384(2) . ?
C9 H9 0.9500 . ?
C10 C11 1.382(2) . ?
C10 H10 0.9500 . ?
C11 C12 1.381(2) . ?
C11 H11 0.9500 . ?
C12 H12 0.9500 . ?
C13 O5 1.2382(16) . ?
C13 N2 1.3605(17) . ?
C13 C14 1.4629(19) . ?
C14 C15 1.4396(18) . ?
C14 S2 1.7056(13) . ?
C15 O6 1.2266(17) . ?
C15 O7 1.3422(18) . ?
C16 O7 1.4396(18) . ?
C16 H16A 0.9800 . ?
C16 H16B 0.9800 . ?
C16 H16C 0.9800 . ?
C17 S2 1.7711(15) . ?
C17 H17A 0.9800 . ?
C17 H17B 0.9800 . ?
C17 H17C 0.9800 . ?
C18 S2 1.7641(15) . ?
C18 H18A 0.9800 . ?
C18 H18B 0.9800 . ?
C18 H18C 0.9800 . ?
C19 C20 1.392(2) . ?
C19 C24 1.395(2) . ?
C19 N2 1.4040(18) . ?
C20 C21 1.386(2) . ?
C20 H20 0.9500 . ?
C21 C22 1.385(3) . ?
C21 H21 0.9500 . ?
C22 C23 1.382(3) . ?
C22 H22 0.9500 . ?
C23 C24 1.396(2) . ?
C23 H23 0.9500 . ?
C24 H24 0.9500 . ?
N1 H1 0.85(2) . ?
N2 H2 0.836(18) . ?
O4 S1 1.4527(11) . ?
O8 S2 1.4527(10) . ?

loop_
_geom_torsion_atom_site_label_1
_geom_torsion_atom_site_label_2
_geom_torsion_atom_site_label_3
_geom_torsion_atom_site_label_4
_geom_torsion
_geom_torsion_site_symmetry_1
_geom_torsion_site_symmetry_2
_geom_torsion_site_symmetry_3
_geom_torsion_site_symmetry_4
_geom_torsion_publ_flag
O1 C1 C2 C3 164.28(13) . . . . ?
N1 C1 C2 C3 -15.54(19) . . . . ?
O1 C1 C2 S1 -7.00(17) . . . . ?
N1 C1 C2 S1 173.18(10) . . . . ?
C1 C2 C3 O2 17.1(2) . . . . ?
S1 C2 C3 O2 -172.53(12) . . . . ?
C1 C2 C3 O3 -160.75(13) . . . . ?
S1 C2 C3 O3 9.61(18) . . . . ?
C12 C7 C8 C9 -0.3(2) . . . . ?
N1 C7 C8 C9 179.89(13) . . . . ?
C7 C8 C9 C10 -0.3(2) . . . . ?
C8 C9 C10 C11 0.4(2) . . . . ?
C9 C10 C11 C12 0.1(2) . . . . ?
C10 C11 C12 C7 -0.8(2) . . . . ?
C8 C7 C12 C11 0.8(2) . . . . ?
N1 C7 C12 C11 -179.34(13) . . . . ?
O5 C13 C14 C15 170.25(13) . . . . ?
N2 C13 C14 C15 -9.10(19) . . . . ?
O5 C13 C14 S2 1.06(17) . . . . ?
N2 C13 C14 S2 -178.29(10) . . . . ?
C13 C14 C15 O6 10.7(2) . . . . ?
S2 C14 C15 O6 178.48(11) . . . . ?
C13 C14 C15 O7 -168.20(12) . . . . ?
S2 C14 C15 O7 -0.43(19) . . . . ?
C24 C19 C20 C21 0.2(2) . . . . ?
N2 C19 C20 C21 178.28(14) . . . . ?
C19 C20 C21 C22 0.2(2) . . . . ?
C20 C21 C22 C23 -0.5(3) . . . . ?
C21 C22 C23 C24 0.4(3) . . . . ?
C20 C19 C24 C23 -0.4(2) . . . . ?
N2 C19 C24 C23 -178.20(15) . . . . ?
C22 C23 C24 C19 0.0(3) . . . . ?
O1 C1 N1 C7 -8.5(2) . . . . ?
C2 C1 N1 C7 171.27(13) . . . . ?
C12 C7 N1 C1 -175.21(13) . . . . ?
C8 C7 N1 C1 4.6(2) . . . . ?
O5 C13 N2 C19 -9.0(2) . . . . ?
C14 C13 N2 C19 170.35(13) . . . . ?
C20 C19 N2 C13 176.69(13) . . . . ?
C24 C19 N2 C13 -5.4(2) . . . . ?
O2 C3 O3 C4 9.2(2) . . . . ?
C2 C3 O3 C4 -172.80(13) . . . . ?
O6 C15 O7 C16 3.9(2) . . . . ?
C14 C15 O7 C16 -177.14(13) . . . . ?
C3 C2 S1 O4 -100.56(13) . . . . ?
C1 C2 S1 O4 70.75(12) . . . . ?
C3 C2 S1 C6 134.86(12) . . . . ?
C1 C2 S1 C6 -53.83(12) . . . . ?
C3 C2 S1 C5 25.91(14) . . . . ?
C1 C2 S1 C5 -162.78(10) . . . . ?
C15 C14 S2 O8 -101.78(13) . . . . ?
C13 C14 S2 O8 67.26(11) . . . . ?
C15 C14 S2 C18 23.92(14) . . . . ?
C13 C14 S2 C18 -167.05(10) . . . . ?
C15 C14 S2 C17 133.84(12) . . . . ?
C13 C14 S2 C17 -57.12(11) . . . . ?
